data_4067731
loop_
_publ_author_name
'Wallner, Andreas'
'Hlina, Johann'
'Konopa, Tina'
'Wagner, Harald'
'Baumgartner, Judith'
'Marschner, Christoph'
'Fl\"orke, Ulrich'

_publ_section_title
;
 Cyclic and Bicyclic Methylpolysilanes and Some Oligosilanylene-Bridged
 Derivatives
;
_journal_issue 12
_journal_name_full Organometallics
_journal_page_first 2660
_journal_paper_doi 10.1021/om901104h
_journal_volume 29
_journal_year 2010
_chemical_formula_sum 'C24 H72 Si12'
_chemical_formula_weight 697.89
_chemical_name_systematic
;
 ?
;
_space_group_IT_number 29
_symmetry_cell_setting orthorhombic
_symmetry_space_group_name_Hall 'P 2c -2ac'
_symmetry_space_group_name_H-M 'P c a 21'
_atom_sites_solution_hydrogens geom
_atom_sites_solution_primary direct
_atom_sites_solution_secondary difmap
_audit_creation_method SHELXL-97
_cell_angle_alpha 90.00
_cell_angle_beta 90.00
_cell_angle_gamma 90.00
_cell_formula_units_Z 8
_cell_length_a 24.391(5)
_cell_length_b 19.863(4)
_cell_length_c 18.147(4)
_cell_measurement_reflns_used 6623
_cell_measurement_temperature 100(2)
_cell_measurement_theta_max 51.614
_cell_measurement_theta_min 4.509
_cell_volume 8792(3)
_computing_cell_refinement 'Bruker XSCANS'
_computing_data_collection 'Bruker XSCANS'
_computing_data_reduction 'Bruker SHELXTL'
_computing_molecular_graphics 'Bruker SHELXTL'
_computing_publication_material 'Bruker SHELXTL'
_computing_structure_refinement 'SHELXL-97 (Sheldrick, 1997)'
_computing_structure_solution 'SHELXS-97 (Sheldrick, 1990)'
_diffrn_ambient_temperature 100(2)
_diffrn_measured_fraction_theta_full 0.965
_diffrn_measured_fraction_theta_max 0.965
_diffrn_measurement_device_type 'SMART APEX'
_diffrn_measurement_method '\w scans'
_diffrn_radiation_monochromator graphite
_diffrn_radiation_source 'fine-focus sealed tube'
_diffrn_radiation_type MoK\a
_diffrn_radiation_wavelength 0.71073
_diffrn_reflns_av_R_equivalents 0.0691
_diffrn_reflns_av_sigmaI/netI 0.0769
_diffrn_reflns_limit_h_max 32
_diffrn_reflns_limit_h_min -31
_diffrn_reflns_limit_k_max 26
_diffrn_reflns_limit_k_min -26
_diffrn_reflns_limit_l_max 24
_diffrn_reflns_limit_l_min -23
_diffrn_reflns_number 72642
_diffrn_reflns_theta_full 28.35
_diffrn_reflns_theta_max 28.35
_diffrn_reflns_theta_min 1.67
_exptl_absorpt_coefficient_mu 0.368
_exptl_absorpt_correction_T_max 0.8977
_exptl_absorpt_correction_T_min 0.8669
_exptl_absorpt_correction_type multi-scan
_exptl_absorpt_process_details SADABS
_exptl_crystal_colour colorless
_exptl_crystal_density_diffrn 1.055
_exptl_crystal_density_method 'not measured'
_exptl_crystal_description blocks
_exptl_crystal_F_000 3072
_exptl_crystal_size_max 0.40
_exptl_crystal_size_mid 0.36
_exptl_crystal_size_min 0.30
_refine_diff_density_max 0.556
_refine_diff_density_min -0.332
_refine_diff_density_rms 0.084
_refine_ls_abs_structure_details 'Flack H D (1983), Acta Cryst. A39, 876-881'
_refine_ls_abs_structure_Flack 0.43(12)
_refine_ls_extinction_method none
_refine_ls_goodness_of_fit_ref 1.037
_refine_ls_hydrogen_treatment constr
_refine_ls_matrix_type full
_refine_ls_number_parameters 650
_refine_ls_number_reflns 20647
_refine_ls_number_restraints 1
_refine_ls_restrained_S_all 1.037
_refine_ls_R_factor_all 0.0790
_refine_ls_R_factor_gt 0.0566
_refine_ls_shift/su_max 0.002
_refine_ls_shift/su_mean 0.000
_refine_ls_structure_factor_coef Fsqd
_refine_ls_weighting_details 'calc w=1/[\s^2^(Fo^2^)+(0.0552P)^2^+0.0000P] where P=(Fo^2^+2Fc^2^)/3'
_refine_ls_weighting_scheme calc
_refine_ls_wR_factor_gt 0.1154
_refine_ls_wR_factor_ref 0.1231
_reflns_number_gt 16295
_reflns_number_total 20647
_reflns_threshold_expression >2sigma(I)
_cod_data_source_file om901104h_si_002.cif
_cod_data_source_block 6_654j
_cod_original_sg_symbol_H-M Pca2(1)
_cod_database_code 4067731

loop_
_symmetry_equiv_pos_as_xyz
'x, y, z'
'-x, -y, z+1/2'
'-x+1/2, y, z+1/2'
'x+1/2, -y, z'

loop_
_atom_site_label
_atom_site_type_symbol
_atom_site_fract_x
_atom_site_fract_y
_atom_site_fract_z
_atom_site_U_iso_or_equiv
_atom_site_adp_type
_atom_site_occupancy
_atom_site_symmetry_multiplicity
_atom_site_calc_flag
_atom_site_refinement_flags
Si1 Si 0.24987(5) 0.50840(5) 0.18458(8) 0.0152(3) Uani 1 1 d .
Si2 Si 0.27349(4) 0.40425(5) 0.24069(6) 0.0149(2) Uani 1 1 d .
Si3 Si 0.34178(4) 0.41350(5) 0.33224(6) 0.0157(2) Uani 1 1 d .
Si4 Si 0.40711(5) 0.49908(4) 0.31738(8) 0.0133(3) Uani 1 1 d .
Si5 Si 0.36107(4) 0.60325(5) 0.31578(6) 0.0134(2) Uani 1 1 d .
Si6 Si 0.27933(4) 0.60913(5) 0.24382(7) 0.0133(2) Uani 1 1 d .
Si7 Si 0.29576(5) 0.32620(6) 0.14649(7) 0.0229(3) Uani 1 1 d .
Si8 Si 0.19678(5) 0.35618(6) 0.30124(7) 0.0210(3) Uani 1 1 d .
Si9 Si 0.46611(5) 0.49791(5) 0.42136(9) 0.0199(3) Uani 1 1 d .
Si10 Si 0.46617(5) 0.48921(6) 0.21613(8) 0.0200(3) Uani 1 1 d .
Si11 Si 0.20815(4) 0.65145(6) 0.31931(7) 0.0193(3) Uani 1 1 d .
Si12 Si 0.28944(5) 0.69192(5) 0.15029(7) 0.0184(3) Uani 1 1 d .
C1 C 0.17326(18) 0.5100(2) 0.1731(3) 0.0256(11) Uani 1 1 d .
H1A H 0.1612 0.4684 0.1489 0.038 Uiso 1 1 calc R
H1B H 0.1628 0.5488 0.1429 0.038 Uiso 1 1 calc R
H1C H 0.1558 0.5135 0.2216 0.038 Uiso 1 1 calc R
C2 C 0.27488(19) 0.5099(2) 0.0868(3) 0.0242(11) Uani 1 1 d .
H2A H 0.2631 0.4687 0.0616 0.036 Uiso 1 1 calc R
H2B H 0.3150 0.5125 0.0864 0.036 Uiso 1 1 calc R
H2C H 0.2596 0.5491 0.0614 0.036 Uiso 1 1 calc R
C3 C 0.30343(16) 0.4355(2) 0.4192(2) 0.0296(10) Uani 1 1 d .
H3A H 0.3295 0.4403 0.4600 0.044 Uiso 1 1 calc R
H3B H 0.2772 0.3997 0.4307 0.044 Uiso 1 1 calc R
H3C H 0.2837 0.4780 0.4122 0.044 Uiso 1 1 calc R
C4 C 0.37750(17) 0.33053(18) 0.3483(3) 0.0301(10) Uani 1 1 d .
H4A H 0.4056 0.3361 0.3864 0.045 Uiso 1 1 calc R
H4B H 0.3948 0.3155 0.3024 0.045 Uiso 1 1 calc R
H4C H 0.3507 0.2969 0.3643 0.045 Uiso 1 1 calc R
C5 C 0.41134(15) 0.66888(18) 0.2830(2) 0.0236(9) Uani 1 1 d .
H5A H 0.4448 0.6663 0.3127 0.035 Uiso 1 1 calc R
H5B H 0.3950 0.7137 0.2882 0.035 Uiso 1 1 calc R
H5C H 0.4203 0.6607 0.2312 0.035 Uiso 1 1 calc R
C6 C 0.34479(15) 0.62600(19) 0.4146(2) 0.0200(8) Uani 1 1 d .
H6A H 0.3783 0.6236 0.4442 0.030 Uiso 1 1 calc R
H6B H 0.3176 0.5944 0.4342 0.030 Uiso 1 1 calc R
H6C H 0.3300 0.6718 0.4165 0.030 Uiso 1 1 calc R
C7 C 0.35553(19) 0.3535(2) 0.0901(3) 0.0348(11) Uani 1 1 d .
H7A H 0.3631 0.3197 0.0521 0.052 Uiso 1 1 calc R
H7B H 0.3877 0.3586 0.1219 0.052 Uiso 1 1 calc R
H7C H 0.3472 0.3968 0.0665 0.052 Uiso 1 1 calc R
C8 C 0.3110(2) 0.2413(2) 0.1858(3) 0.0450(14) Uani 1 1 d .
H8A H 0.3200 0.2101 0.1458 0.068 Uiso 1 1 calc R
H8B H 0.2788 0.2247 0.2125 0.068 Uiso 1 1 calc R
H8C H 0.3421 0.2446 0.2197 0.068 Uiso 1 1 calc R
C9 C 0.2369(2) 0.3153(2) 0.0807(3) 0.0403(13) Uani 1 1 d .
H9A H 0.2470 0.2828 0.0424 0.060 Uiso 1 1 calc R
H9B H 0.2282 0.3587 0.0578 0.060 Uiso 1 1 calc R
H9C H 0.2048 0.2987 0.1076 0.060 Uiso 1 1 calc R
C10 C 0.14351(17) 0.3284(2) 0.2333(3) 0.0363(11) Uani 1 1 d .
H10A H 0.1123 0.3089 0.2597 0.054 Uiso 1 1 calc R
H10B H 0.1593 0.2945 0.2002 0.054 Uiso 1 1 calc R
H10C H 0.1311 0.3672 0.2044 0.054 Uiso 1 1 calc R
C11 C 0.16013(17) 0.4125(2) 0.3679(2) 0.0325(10) Uani 1 1 d .
H11A H 0.1293 0.3881 0.3898 0.049 Uiso 1 1 calc R
H11B H 0.1464 0.4523 0.3418 0.049 Uiso 1 1 calc R
H11C H 0.1855 0.4266 0.4068 0.049 Uiso 1 1 calc R
C12 C 0.21841(19) 0.2796(2) 0.3558(3) 0.0367(13) Uani 1 1 d .
H12A H 0.1864 0.2603 0.3807 0.055 Uiso 1 1 calc R
H12B H 0.2458 0.2928 0.3926 0.055 Uiso 1 1 calc R
H12C H 0.2343 0.2461 0.3224 0.055 Uiso 1 1 calc R
C13 C 0.42968(19) 0.4805(3) 0.5106(3) 0.0356(11) Uani 1 1 d .
H13A H 0.4562 0.4808 0.5512 0.053 Uiso 1 1 calc R
H13B H 0.4119 0.4364 0.5081 0.053 Uiso 1 1 calc R
H13C H 0.4019 0.5153 0.5192 0.053 Uiso 1 1 calc R
C14 C 0.50210(15) 0.58034(19) 0.4322(2) 0.0244(9) Uani 1 1 d .
H14A H 0.5261 0.5785 0.4755 0.037 Uiso 1 1 calc R
H14B H 0.4750 0.6162 0.4388 0.037 Uiso 1 1 calc R
H14C H 0.5241 0.5895 0.3881 0.037 Uiso 1 1 calc R
C15 C 0.52011(17) 0.4309(2) 0.4107(3) 0.0323(11) Uani 1 1 d .
H15A H 0.5441 0.4311 0.4540 0.048 Uiso 1 1 calc R
H15B H 0.5419 0.4400 0.3664 0.048 Uiso 1 1 calc R
H15C H 0.5025 0.3868 0.4062 0.048 Uiso 1 1 calc R
C16 C 0.43081(18) 0.5160(2) 0.1297(3) 0.0270(10) Uani 1 1 d .
H16A H 0.4560 0.5115 0.0880 0.040 Uiso 1 1 calc R
H16B H 0.4193 0.5631 0.1343 0.040 Uiso 1 1 calc R
H16C H 0.3986 0.4875 0.1215 0.040 Uiso 1 1 calc R
C17 C 0.49191(18) 0.4011(2) 0.2044(3) 0.0380(12) Uani 1 1 d .
H17A H 0.5163 0.3990 0.1616 0.057 Uiso 1 1 calc R
H17B H 0.4608 0.3706 0.1969 0.057 Uiso 1 1 calc R
H17C H 0.5121 0.3875 0.2487 0.057 Uiso 1 1 calc R
C18 C 0.52713(16) 0.5457(2) 0.2290(2) 0.0331(11) Uani 1 1 d .
H18A H 0.5517 0.5414 0.1865 0.050 Uiso 1 1 calc R
H18B H 0.5468 0.5327 0.2739 0.050 Uiso 1 1 calc R
H18C H 0.5148 0.5925 0.2334 0.050 Uiso 1 1 calc R
C19 C 0.14202(18) 0.6620(3) 0.2678(3) 0.0446(14) Uani 1 1 d .
H19A H 0.1139 0.6796 0.3012 0.067 Uiso 1 1 calc R
H19B H 0.1302 0.6184 0.2483 0.067 Uiso 1 1 calc R
H19C H 0.1474 0.6937 0.2270 0.067 Uiso 1 1 calc R
C20 C 0.19293(18) 0.5955(2) 0.3993(2) 0.0357(11) Uani 1 1 d .
H20A H 0.1633 0.6153 0.4287 0.054 Uiso 1 1 calc R
H20B H 0.2259 0.5908 0.4298 0.054 Uiso 1 1 calc R
H20C H 0.1816 0.5512 0.3813 0.054 Uiso 1 1 calc R
C21 C 0.2255(2) 0.7370(2) 0.3582(3) 0.0412(14) Uani 1 1 d .
H21A H 0.1952 0.7528 0.3892 0.062 Uiso 1 1 calc R
H21B H 0.2314 0.7688 0.3177 0.062 Uiso 1 1 calc R
H21C H 0.2589 0.7337 0.3879 0.062 Uiso 1 1 calc R
C22 C 0.22608(17) 0.6970(2) 0.0913(3) 0.0283(11) Uani 1 1 d .
H22A H 0.2312 0.7313 0.0532 0.043 Uiso 1 1 calc R
H22B H 0.1945 0.7090 0.1221 0.043 Uiso 1 1 calc R
H22C H 0.2195 0.6532 0.0679 0.043 Uiso 1 1 calc R
C23 C 0.29988(19) 0.7783(2) 0.1895(3) 0.0324(11) Uani 1 1 d .
H23A H 0.3039 0.8108 0.1492 0.049 Uiso 1 1 calc R
H23B H 0.3330 0.7787 0.2200 0.049 Uiso 1 1 calc R
H23C H 0.2681 0.7906 0.2198 0.049 Uiso 1 1 calc R
C24 C 0.34887(16) 0.6757(2) 0.0875(2) 0.0234(9) Uani 1 1 d .
H24A H 0.3509 0.7114 0.0503 0.035 Uiso 1 1 calc R
H24B H 0.3440 0.6321 0.0631 0.035 Uiso 1 1 calc R
H24C H 0.3829 0.6751 0.1163 0.035 Uiso 1 1 calc R
Si13 Si 0.50398(5) 0.00113(5) 0.56639(8) 0.0142(3) Uani 1 1 d .
Si14 Si 0.47736(4) 0.10426(5) 0.50956(7) 0.0132(2) Uani 1 1 d .
Si15 Si 0.39392(4) 0.10557(5) 0.44085(6) 0.0135(2) Uani 1 1 d .
Si16 Si 0.34519(4) 0.00321(5) 0.43770(8) 0.0143(3) Uani 1 1 d .
Si17 Si 0.40785(4) -0.08526(5) 0.41961(6) 0.0141(2) Uani 1 1 d .
Si18 Si 0.47777(4) -0.10041(5) 0.50800(7) 0.0134(2) Uani 1 1 d .
Si19 Si 0.54763(4) 0.14559(6) 0.43167(6) 0.0175(2) Uani 1 1 d .
Si20 Si 0.47293(5) 0.18321(6) 0.60729(7) 0.0207(3) Uani 1 1 d .
Si21 Si 0.28532(5) 0.00590(5) 0.33452(9) 0.0186(3) Uani 1 1 d .
Si22 Si 0.28603(5) -0.00514(5) 0.53945(8) 0.0190(3) Uani 1 1 d .
Si23 Si 0.45510(5) -0.18110(6) 0.59933(7) 0.0185(2) Uani 1 1 d .
Si24 Si 0.55290(4) -0.14862(6) 0.44341(7) 0.0188(3) Uani 1 1 d .
C25 C 0.47727(19) -0.00042(16) 0.6643(3) 0.0204(11) Uani 1 1 d .
H25A H 0.4881 -0.0427 0.6880 0.031 Uiso 1 1 calc R
H25B H 0.4372 0.0030 0.6638 0.031 Uiso 1 1 calc R
H25C H 0.4927 0.0376 0.6918 0.031 Uiso 1 1 calc R
C26 C 0.58089(18) -0.00083(17) 0.5780(3) 0.0237(12) Uani 1 1 d .
H26A H 0.5917 -0.0432 0.6015 0.035 Uiso 1 1 calc R
H26B H 0.5924 0.0370 0.6090 0.035 Uiso 1 1 calc R
H26C H 0.5985 0.0027 0.5296 0.035 Uiso 1 1 calc R
C27 C 0.40906(15) 0.12951(19) 0.3422(2) 0.0237(9) Uani 1 1 d .
H27A H 0.3748 0.1301 0.3139 0.036 Uiso 1 1 calc R
H27B H 0.4343 0.0965 0.3206 0.036 Uiso 1 1 calc R
H27C H 0.4259 0.1743 0.3409 0.036 Uiso 1 1 calc R
C28 C 0.34707(15) 0.17332(18) 0.4782(2) 0.0222(9) Uani 1 1 d .
H28A H 0.3128 0.1737 0.4499 0.033 Uiso 1 1 calc R
H28B H 0.3651 0.2172 0.4739 0.033 Uiso 1 1 calc R
H28C H 0.3390 0.1641 0.5301 0.033 Uiso 1 1 calc R
C29 C 0.44588(15) -0.0631(2) 0.3325(2) 0.0237(9) Uani 1 1 d .
H29A H 0.4195 -0.0558 0.2925 0.036 Uiso 1 1 calc R
H29B H 0.4706 -0.1000 0.3192 0.036 Uiso 1 1 calc R
H29C H 0.4672 -0.0219 0.3404 0.036 Uiso 1 1 calc R
C30 C 0.36945(16) -0.16616(18) 0.4033(2) 0.0263(10) Uani 1 1 d .
H30A H 0.3407 -0.1587 0.3664 0.040 Uiso 1 1 calc R
H30B H 0.3527 -0.1813 0.4495 0.040 Uiso 1 1 calc R
H30C H 0.3949 -0.2006 0.3854 0.040 Uiso 1 1 calc R
C31 C 0.53269(19) 0.2343(2) 0.4034(3) 0.0348(13) Uani 1 1 d .
H31A H 0.5621 0.2507 0.3712 0.052 Uiso 1 1 calc R
H31B H 0.5304 0.2629 0.4473 0.052 Uiso 1 1 calc R
H31C H 0.4978 0.2358 0.3767 0.052 Uiso 1 1 calc R
C32 C 0.55704(16) 0.0944(2) 0.3465(2) 0.0270(9) Uani 1 1 d .
H32A H 0.5865 0.1139 0.3166 0.041 Uiso 1 1 calc R
H32B H 0.5229 0.0944 0.3180 0.041 Uiso 1 1 calc R
H32C H 0.5667 0.0482 0.3600 0.041 Uiso 1 1 calc R
C33 C 0.61612(16) 0.1472(2) 0.4789(2) 0.0323(10) Uani 1 1 d .
H33A H 0.6439 0.1646 0.4448 0.048 Uiso 1 1 calc R
H33B H 0.6261 0.1014 0.4940 0.048 Uiso 1 1 calc R
H33C H 0.6141 0.1763 0.5224 0.048 Uiso 1 1 calc R
C34 C 0.4630(2) 0.2726(2) 0.5755(3) 0.0360(12) Uani 1 1 d .
H34A H 0.4617 0.3025 0.6183 0.054 Uiso 1 1 calc R
H34B H 0.4285 0.2760 0.5480 0.054 Uiso 1 1 calc R
H34C H 0.4936 0.2856 0.5435 0.054 Uiso 1 1 calc R
C35 C 0.41595(17) 0.1649(2) 0.6746(2) 0.0268(10) Uani 1 1 d .
H35A H 0.4161 0.1988 0.7138 0.040 Uiso 1 1 calc R
H35B H 0.4214 0.1201 0.6962 0.040 Uiso 1 1 calc R
H35C H 0.3807 0.1661 0.6488 0.040 Uiso 1 1 calc R
C36 C 0.53910(17) 0.1815(2) 0.6605(2) 0.0292(10) Uani 1 1 d .
H36A H 0.5372 0.2141 0.7010 0.044 Uiso 1 1 calc R
H36B H 0.5695 0.1932 0.6277 0.044 Uiso 1 1 calc R
H36C H 0.5450 0.1363 0.6807 0.044 Uiso 1 1 calc R
C37 C 0.22956(16) -0.0582(2) 0.3445(2) 0.0299(10) Uani 1 1 d .
H37A H 0.2053 -0.0562 0.3015 0.045 Uiso 1 1 calc R
H37B H 0.2083 -0.0488 0.3892 0.045 Uiso 1 1 calc R
H37C H 0.2458 -0.1032 0.3481 0.045 Uiso 1 1 calc R
C38 C 0.25236(15) 0.09045(18) 0.3264(2) 0.0250(9) Uani 1 1 d .
H38A H 0.2277 0.0909 0.2838 0.038 Uiso 1 1 calc R
H38B H 0.2807 0.1249 0.3201 0.038 Uiso 1 1 calc R
H38C H 0.2313 0.0999 0.3713 0.038 Uiso 1 1 calc R
C39 C 0.3205(2) -0.0112(2) 0.2443(3) 0.0329(12) Uani 1 1 d .
H39A H 0.2935 -0.0094 0.2043 0.049 Uiso 1 1 calc R
H39B H 0.3373 -0.0560 0.2457 0.049 Uiso 1 1 calc R
H39C H 0.3489 0.0228 0.2359 0.049 Uiso 1 1 calc R
C40 C 0.22765(15) 0.0556(2) 0.5297(2) 0.0288(10) Uani 1 1 d .
H40A H 0.2033 0.0516 0.5724 0.043 Uiso 1 1 calc R
H40B H 0.2071 0.0455 0.4846 0.043 Uiso 1 1 calc R
H40C H 0.2420 0.1016 0.5270 0.043 Uiso 1 1 calc R
C41 C 0.25588(17) -0.0913(2) 0.5470(2) 0.0297(10) Uani 1 1 d .
H41A H 0.2314 -0.0932 0.5898 0.045 Uiso 1 1 calc R
H41B H 0.2854 -0.1244 0.5531 0.045 Uiso 1 1 calc R
H41C H 0.2351 -0.1016 0.5022 0.045 Uiso 1 1 calc R
C42 C 0.32250(18) 0.0161(2) 0.6271(3) 0.0278(10) Uani 1 1 d .
H42A H 0.2970 0.0123 0.6686 0.042 Uiso 1 1 calc R
H42B H 0.3365 0.0623 0.6244 0.042 Uiso 1 1 calc R
H42C H 0.3531 -0.0151 0.6344 0.042 Uiso 1 1 calc R
C43 C 0.39130(17) -0.1582(2) 0.6507(2) 0.0269(10) Uani 1 1 d .
H43A H 0.3835 -0.1928 0.6878 0.040 Uiso 1 1 calc R
H43B H 0.3605 -0.1552 0.6162 0.040 Uiso 1 1 calc R
H43C H 0.3965 -0.1147 0.6752 0.040 Uiso 1 1 calc R
C44 C 0.44319(19) -0.2664(2) 0.5572(3) 0.0293(11) Uani 1 1 d .
H44A H 0.4339 -0.2988 0.5961 0.044 Uiso 1 1 calc R
H44B H 0.4765 -0.2813 0.5318 0.044 Uiso 1 1 calc R
H44C H 0.4129 -0.2637 0.5218 0.044 Uiso 1 1 calc R
C45 C 0.51102(17) -0.1924(2) 0.6695(2) 0.0264(10) Uani 1 1 d .
H45A H 0.4997 -0.2261 0.7059 0.040 Uiso 1 1 calc R
H45B H 0.5179 -0.1494 0.6944 0.040 Uiso 1 1 calc R
H45C H 0.5446 -0.2075 0.6449 0.040 Uiso 1 1 calc R
C46 C 0.59089(16) -0.0899(2) 0.3808(2) 0.0247(9) Uani 1 1 d .
H46A H 0.6210 -0.1142 0.3568 0.037 Uiso 1 1 calc R
H46B H 0.6058 -0.0524 0.4096 0.037 Uiso 1 1 calc R
H46C H 0.5658 -0.0725 0.3432 0.037 Uiso 1 1 calc R
C47 C 0.52969(18) -0.2220(2) 0.3875(3) 0.0275(11) Uani 1 1 d .
H47A H 0.5611 -0.2414 0.3613 0.041 Uiso 1 1 calc R
H47B H 0.5021 -0.2071 0.3517 0.041 Uiso 1 1 calc R
H47C H 0.5136 -0.2561 0.4201 0.041 Uiso 1 1 calc R
C48 C 0.60485(16) -0.1813(2) 0.5106(2) 0.0290(10) Uani 1 1 d .
H48A H 0.6357 -0.2012 0.4837 0.043 Uiso 1 1 calc R
H48B H 0.5879 -0.2157 0.5420 0.043 Uiso 1 1 calc R
H48C H 0.6181 -0.1442 0.5414 0.043 Uiso 1 1 calc R

loop_
_atom_site_aniso_label
_atom_site_aniso_U_11
_atom_site_aniso_U_22
_atom_site_aniso_U_33
_atom_site_aniso_U_23
_atom_site_aniso_U_13
_atom_site_aniso_U_12
Si1 0.0171(5) 0.0128(5) 0.0157(7) 0.0009(4) -0.0041(5) -0.0017(4)
Si2 0.0179(5) 0.0122(5) 0.0145(6) 0.0008(5) -0.0011(5) -0.0025(4)
Si3 0.0175(5) 0.0152(5) 0.0143(6) 0.0014(4) -0.0017(4) -0.0006(4)
Si4 0.0128(5) 0.0137(6) 0.0134(7) -0.0002(4) -0.0004(5) 0.0011(3)
Si5 0.0132(5) 0.0125(5) 0.0147(6) -0.0017(4) -0.0009(4) 0.0004(4)
Si6 0.0136(5) 0.0112(5) 0.0152(6) -0.0003(5) -0.0010(4) 0.0004(4)
Si7 0.0369(7) 0.0147(5) 0.0172(6) -0.0024(5) 0.0000(5) -0.0008(5)
Si8 0.0206(6) 0.0192(6) 0.0232(7) 0.0019(5) 0.0000(5) -0.0055(4)
Si9 0.0179(6) 0.0230(7) 0.0186(8) 0.0005(4) -0.0046(5) 0.0010(4)
Si10 0.0155(6) 0.0266(6) 0.0178(8) -0.0040(5) 0.0017(5) 0.0045(4)
Si11 0.0158(5) 0.0192(5) 0.0230(6) -0.0011(5) 0.0016(5) 0.0040(4)
Si12 0.0239(6) 0.0139(5) 0.0174(6) 0.0033(5) -0.0043(5) -0.0004(4)
C1 0.023(2) 0.023(2) 0.032(3) 0.0049(19) -0.008(2) -0.0051(17)
C2 0.035(3) 0.021(2) 0.016(3) 0.0012(17) -0.006(2) -0.0007(17)
C3 0.026(2) 0.043(3) 0.019(2) -0.003(2) -0.0001(19) -0.0136(19)
C4 0.031(2) 0.021(2) 0.039(3) 0.0091(19) -0.011(2) -0.0001(18)
C5 0.018(2) 0.019(2) 0.034(2) 0.0016(18) -0.0009(17) -0.0023(15)
C6 0.0208(19) 0.027(2) 0.0123(19) -0.0027(16) -0.0034(16) 0.0035(16)
C7 0.048(3) 0.024(2) 0.033(3) -0.008(2) 0.013(2) 0.005(2)
C8 0.083(4) 0.019(2) 0.033(3) 0.002(2) 0.005(3) 0.010(2)
C9 0.054(3) 0.034(3) 0.033(3) -0.002(2) -0.007(3) -0.011(2)
C10 0.030(2) 0.034(2) 0.045(3) -0.004(2) 0.002(2) -0.0127(19)
C11 0.021(2) 0.040(3) 0.037(3) -0.003(2) 0.006(2) -0.0044(19)
C12 0.042(3) 0.024(2) 0.044(3) 0.010(2) 0.005(2) -0.006(2)
C13 0.027(2) 0.060(3) 0.020(3) 0.009(3) -0.009(2) -0.006(2)
C14 0.0209(19) 0.026(2) 0.026(2) -0.0061(18) -0.0076(18) -0.0002(16)
C15 0.026(2) 0.029(2) 0.041(3) -0.005(2) -0.015(2) 0.0085(18)
C16 0.025(2) 0.038(2) 0.018(2) -0.001(2) 0.0000(19) 0.005(2)
C17 0.035(3) 0.042(3) 0.037(3) -0.013(2) -0.005(2) 0.023(2)
C18 0.020(2) 0.054(3) 0.026(2) -0.004(2) 0.0079(18) -0.004(2)
C19 0.028(3) 0.069(4) 0.037(3) 0.003(3) 0.002(2) 0.023(2)
C20 0.038(3) 0.038(3) 0.031(3) 0.000(2) 0.013(2) 0.003(2)
C21 0.042(3) 0.024(2) 0.058(4) -0.017(2) 0.012(3) 0.005(2)
C22 0.035(2) 0.024(2) 0.026(2) 0.0049(19) -0.008(2) 0.0002(18)
C23 0.046(3) 0.016(2) 0.035(3) 0.0019(19) -0.012(2) 0.0002(19)
C24 0.030(2) 0.023(2) 0.018(2) 0.0054(17) 0.0001(17) -0.0044(17)
Si13 0.0164(6) 0.0114(5) 0.0146(7) -0.0009(4) -0.0036(5) 0.0000(4)
Si14 0.0151(5) 0.0105(5) 0.0140(6) -0.0007(4) -0.0003(4) -0.0002(4)
Si15 0.0138(5) 0.0130(5) 0.0138(5) 0.0026(4) 0.0007(4) 0.0004(4)
Si16 0.0125(5) 0.0142(6) 0.0163(7) 0.0024(4) 0.0000(5) -0.0002(4)
Si17 0.0132(5) 0.0155(5) 0.0135(5) -0.0018(4) -0.0016(4) -0.0003(4)
Si18 0.0152(5) 0.0107(5) 0.0144(6) -0.0006(4) -0.0032(4) -0.0010(4)
Si19 0.0172(5) 0.0177(5) 0.0177(6) 0.0026(5) 0.0018(5) -0.0035(4)
Si20 0.0296(6) 0.0133(5) 0.0193(6) -0.0023(4) -0.0007(5) -0.0018(5)
Si21 0.0159(6) 0.0221(6) 0.0176(8) 0.0034(5) -0.0034(5) -0.0005(4)
Si22 0.0134(6) 0.0249(6) 0.0187(7) 0.0049(5) 0.0021(5) -0.0014(4)
Si23 0.0260(6) 0.0128(5) 0.0166(6) 0.0017(5) -0.0050(5) 0.0002(4)
Si24 0.0173(5) 0.0173(5) 0.0218(6) -0.0021(5) -0.0009(5) 0.0039(4)
C25 0.031(2) 0.012(2) 0.019(3) 0.0018(14) -0.008(2) -0.0019(15)
C26 0.018(2) 0.018(2) 0.034(3) -0.0033(16) -0.008(2) 0.0008(15)
C27 0.023(2) 0.027(2) 0.021(2) 0.0108(18) -0.0013(17) -0.0009(17)
C28 0.022(2) 0.016(2) 0.028(2) 0.0008(17) -0.0024(17) 0.0054(16)
C29 0.023(2) 0.031(2) 0.017(2) 0.0003(18) 0.0008(18) 0.0070(17)
C30 0.028(2) 0.021(2) 0.030(3) -0.0053(18) -0.0112(19) -0.0023(17)
C31 0.040(3) 0.023(2) 0.041(3) 0.008(2) 0.017(2) -0.003(2)
C32 0.028(2) 0.030(2) 0.023(2) 0.0005(18) 0.0073(18) -0.0001(18)
C33 0.019(2) 0.048(3) 0.030(3) 0.001(2) 0.0012(18) -0.0135(19)
C34 0.065(3) 0.012(2) 0.032(3) -0.0045(18) -0.001(2) 0.002(2)
C35 0.036(2) 0.022(2) 0.023(2) -0.0051(18) 0.0060(19) 0.0063(18)
C36 0.038(3) 0.029(2) 0.021(2) -0.0030(18) -0.0043(19) -0.014(2)
C37 0.029(2) 0.032(2) 0.029(3) 0.006(2) -0.008(2) -0.0106(19)
C38 0.0182(19) 0.027(2) 0.030(2) 0.0025(19) -0.0053(19) -0.0011(16)
C39 0.033(3) 0.048(3) 0.018(3) -0.001(2) -0.007(2) 0.006(2)
C40 0.019(2) 0.041(3) 0.026(2) 0.004(2) 0.0032(18) 0.0005(18)
C41 0.026(2) 0.035(2) 0.028(2) 0.0107(19) -0.0008(19) -0.0135(19)
C42 0.024(2) 0.036(2) 0.024(3) 0.003(2) 0.0018(19) -0.003(2)
C43 0.030(2) 0.023(2) 0.028(2) 0.0020(18) -0.0041(19) -0.0022(17)
C44 0.048(3) 0.015(2) 0.024(2) 0.0006(18) -0.002(2) -0.0089(19)
C45 0.031(2) 0.025(2) 0.023(2) 0.0064(18) -0.008(2) 0.0048(19)
C46 0.019(2) 0.029(2) 0.025(2) -0.0030(18) 0.0015(18) 0.0019(17)
C47 0.032(2) 0.019(2) 0.031(3) -0.0056(19) 0.008(2) 0.0045(18)
C48 0.025(2) 0.027(2) 0.034(3) 0.005(2) 0.0007(19) 0.0134(18)

loop_
_atom_type_symbol
_atom_type_description
_atom_type_scat_dispersion_real
_atom_type_scat_dispersion_imag
_atom_type_scat_source
C C 0.0033 0.0016 'International Tables Vol C Tables 4.2.6.8 and 6.1.1.4'
H H 0.0000 0.0000 'International Tables Vol C Tables 4.2.6.8 and 6.1.1.4'
Si Si 0.0817 0.0704 'International Tables Vol C Tables 4.2.6.8 and 6.1.1.4'

loop_
_geom_angle_atom_site_label_1
_geom_angle_atom_site_label_2
_geom_angle_atom_site_label_3
_geom_angle
C2 Si1 C1 102.6(2)
C2 Si1 Si2 109.86(14)
C1 Si1 Si2 107.62(14)
C2 Si1 Si6 108.40(14)
C1 Si1 Si6 109.62(15)
Si2 Si1 Si6 117.68(7)
Si3 Si2 Si8 105.20(6)
Si3 Si2 Si7 113.39(6)
Si8 Si2 Si7 104.58(6)
Si3 Si2 Si1 113.89(6)
Si8 Si2 Si1 110.96(6)
Si7 Si2 Si1 108.41(7)
C3 Si3 C4 107.6(2)
C3 Si3 Si4 105.37(14)
C4 Si3 Si4 109.69(13)
C3 Si3 Si2 104.91(13)
C4 Si3 Si2 111.50(14)
Si4 Si3 Si2 117.07(7)
Si10 Si4 Si3 116.57(7)
Si10 Si4 Si5 110.92(7)
Si3 Si4 Si5 108.32(6)
Si10 Si4 Si9 104.47(7)
Si3 Si4 Si9 108.27(7)
Si5 Si4 Si9 107.91(6)
C5 Si5 C6 105.67(18)
C5 Si5 Si4 107.54(12)
C6 Si5 Si4 107.37(13)
C5 Si5 Si6 109.69(13)
C6 Si5 Si6 109.37(12)
Si4 Si5 Si6 116.63(6)
Si11 Si6 Si12 104.11(6)
Si11 Si6 Si1 109.78(6)
Si12 Si6 Si1 106.87(7)
Si11 Si6 Si5 108.28(7)
Si12 Si6 Si5 109.76(5)
Si1 Si6 Si5 117.25(6)
C7 Si7 C8 108.5(2)
C7 Si7 C9 106.4(2)
C8 Si7 C9 106.9(2)
C7 Si7 Si2 112.66(15)
C8 Si7 Si2 111.12(17)
C9 Si7 Si2 111.00(17)
C11 Si8 C10 105.7(2)
C11 Si8 C12 106.0(2)
C10 Si8 C12 107.5(2)
C11 Si8 Si2 115.78(14)
C10 Si8 Si2 111.15(15)
C12 Si8 Si2 110.28(16)
C14 Si9 C13 107.0(2)
C14 Si9 C15 107.54(19)
C13 Si9 C15 106.8(2)
C14 Si9 Si4 111.12(14)
C13 Si9 Si4 113.60(16)
C15 Si9 Si4 110.47(16)
C16 Si10 C17 109.0(2)
C16 Si10 C18 107.5(2)
C17 Si10 C18 107.9(2)
C16 Si10 Si4 110.53(15)
C17 Si10 Si4 111.93(16)
C18 Si10 Si4 109.82(15)
C20 Si11 C19 106.5(2)
C20 Si11 C21 106.8(2)
C19 Si11 C21 106.2(2)
C20 Si11 Si6 112.64(15)
C19 Si11 Si6 112.47(16)
C21 Si11 Si6 111.82(16)
C24 Si12 C23 106.5(2)
C24 Si12 C22 107.4(2)
C23 Si12 C22 106.2(2)
C24 Si12 Si6 113.33(13)
C23 Si12 Si6 112.11(17)
C22 Si12 Si6 110.97(15)
C26 Si13 C25 103.7(2)
C26 Si13 Si18 107.51(13)
C25 Si13 Si18 108.27(12)
C26 Si13 Si14 109.68(14)
C25 Si13 Si14 109.05(12)
Si18 Si13 Si14 117.72(7)
Si19 Si14 Si20 104.49(6)
Si19 Si14 Si13 111.04(6)
Si20 Si14 Si13 104.91(6)
Si19 Si14 Si15 107.55(7)
Si20 Si14 Si15 110.18(6)
Si13 Si14 Si15 117.88(6)
C27 Si15 C28 106.18(18)
C27 Si15 Si16 107.04(13)
C28 Si15 Si16 108.54(13)
C27 Si15 Si14 109.34(13)
C28 Si15 Si14 109.62(13)
Si16 Si15 Si14 115.69(6)
Si22 Si16 Si17 117.13(7)
Si22 Si16 Si15 110.60(7)
Si17 Si16 Si15 108.69(6)
Si22 Si16 Si21 104.09(6)
Si17 Si16 Si21 107.84(7)
Si15 Si16 Si21 108.05(6)
C30 Si17 C29 108.18(19)
C30 Si17 Si16 109.65(13)
C29 Si17 Si16 105.19(13)
C30 Si17 Si18 110.95(13)
C29 Si17 Si18 104.14(13)
Si16 Si17 Si18 118.03(7)
Si17 Si18 Si13 113.01(6)
Si17 Si18 Si23 113.12(6)
Si13 Si18 Si23 109.04(7)
Si17 Si18 Si24 105.86(6)
Si13 Si18 Si24 110.85(6)
Si23 Si18 Si24 104.60(6)
C32 Si19 C31 108.0(2)
C32 Si19 C33 106.14(19)
C31 Si19 C33 106.4(2)
C32 Si19 Si14 113.28(14)
C31 Si19 Si14 110.44(15)
C33 Si19 Si14 112.18(14)
C36 Si20 C34 106.6(2)
C36 Si20 C35 107.2(2)
C34 Si20 C35 106.6(2)
C36 Si20 Si14 109.48(15)
C34 Si20 Si14 113.59(16)
C35 Si20 Si14 112.97(14)
C38 Si21 C37 107.86(18)
C38 Si21 C39 106.9(2)
C37 Si21 C39 107.0(2)
C38 Si21 Si16 110.30(14)
C37 Si21 Si16 110.79(15)
C39 Si21 Si16 113.72(16)
C41 Si22 C42 109.4(2)
C41 Si22 C40 107.33(19)
C42 Si22 C40 107.2(2)
C41 Si22 Si16 111.37(15)
C42 Si22 Si16 111.13(16)
C40 Si22 Si16 110.29(14)
C43 Si23 C45 107.1(2)
C43 Si23 C44 107.0(2)
C45 Si23 C44 106.3(2)
C43 Si23 Si18 112.23(14)
C45 Si23 Si18 112.64(15)
C44 Si23 Si18 111.16(16)
C47 Si24 C46 107.9(2)
C47 Si24 C48 106.8(2)
C46 Si24 C48 106.03(18)
C47 Si24 Si18 110.44(14)
C46 Si24 Si18 115.45(13)
C48 Si24 Si18 109.86(15)

loop_
_geom_bond_atom_site_label_1
_geom_bond_atom_site_label_2
_geom_bond_distance
Si1 C2 1.876(6)
Si1 C1 1.880(5)
Si1 Si2 2.3766(16)
Si1 Si6 2.3824(16)
Si2 Si3 2.3595(16)
Si2 Si8 2.3707(16)
Si2 Si7 2.3708(17)
Si3 C3 1.886(4)
Si3 C4 1.887(4)
Si3 Si4 2.3455(15)
Si4 Si10 2.343(2)
Si4 Si5 2.3544(14)
Si4 Si9 2.373(2)
Si5 C5 1.886(4)
Si5 C6 1.891(4)
Si5 Si6 2.3862(15)
Si6 Si11 2.3660(16)
Si6 Si12 2.3762(17)
Si7 C7 1.863(5)
Si7 C8 1.868(5)
Si7 C9 1.880(5)
Si8 C11 1.874(4)
Si8 C10 1.875(4)
Si8 C12 1.890(5)
Si9 C14 1.868(4)
Si9 C13 1.880(5)
Si9 C15 1.882(4)
Si10 C16 1.867(5)
Si10 C17 1.872(4)
Si10 C18 1.878(4)
Si11 C20 1.864(4)
Si11 C19 1.876(5)
Si11 C21 1.888(5)
Si12 C24 1.872(4)
Si12 C23 1.875(4)
Si12 C22 1.883(4)
Si13 C26 1.888(5)
Si13 C25 1.893(6)
Si13 Si18 2.3661(16)
Si13 Si14 2.3836(16)
Si14 Si19 2.3685(16)
Si14 Si20 2.3699(17)
Si14 Si15 2.3869(15)
Si15 C27 1.888(4)
Si15 C28 1.891(4)
Si15 Si16 2.3558(14)
Si16 Si22 2.349(2)
Si16 Si17 2.3519(14)
Si16 Si21 2.375(2)
Si17 C30 1.883(4)
Si17 C29 1.886(4)
Si17 Si18 2.3605(16)
Si18 Si23 2.3709(17)
Si18 Si24 2.3768(16)
Si19 C32 1.864(4)
Si19 C31 1.872(5)
Si19 C33 1.877(4)
Si20 C36 1.881(4)
Si20 C34 1.882(4)
Si20 C35 1.886(4)
Si21 C38 1.868(4)
Si21 C37 1.872(4)
Si21 C39 1.878(5)
Si22 C41 1.868(4)
Si22 C42 1.871(5)
Si22 C40 1.875(4)
Si23 C43 1.871(4)
Si23 C45 1.880(4)
Si23 C44 1.882(4)
Si24 C47 1.864(5)
Si24 C46 1.873(4)
Si24 C48 1.875(4)

loop_
_geom_torsion_atom_site_label_1
_geom_torsion_atom_site_label_2
_geom_torsion_atom_site_label_3
_geom_torsion_atom_site_label_4
_geom_torsion
C2 Si1 Si2 Si3 110.23(17)
C1 Si1 Si2 Si3 -138.76(18)
Si6 Si1 Si2 Si3 -14.41(10)
C2 Si1 Si2 Si8 -131.29(16)
C1 Si1 Si2 Si8 -20.3(2)
Si6 Si1 Si2 Si8 104.07(8)
C2 Si1 Si2 Si7 -16.99(17)
C1 Si1 Si2 Si7 94.01(19)
Si6 Si1 Si2 Si7 -141.63(7)
Si8 Si2 Si3 C3 -36.12(15)
Si7 Si2 Si3 C3 -149.80(15)
Si1 Si2 Si3 C3 85.61(16)
Si8 Si2 Si3 C4 80.06(16)
Si7 Si2 Si3 C4 -33.62(17)
Si1 Si2 Si3 C4 -158.21(16)
Si8 Si2 Si3 Si4 -152.49(6)
Si7 Si2 Si3 Si4 93.84(8)
Si1 Si2 Si3 Si4 -30.76(9)
C3 Si3 Si4 Si10 178.22(15)
C4 Si3 Si4 Si10 62.66(17)
Si2 Si3 Si4 Si10 -65.67(8)
C3 Si3 Si4 Si5 -55.89(16)
C4 Si3 Si4 Si5 -171.45(16)
Si2 Si3 Si4 Si5 60.22(10)
C3 Si3 Si4 Si9 60.88(15)
C4 Si3 Si4 Si9 -54.68(17)
Si2 Si3 Si4 Si9 176.99(6)
Si10 Si4 Si5 C5 -38.53(16)
Si3 Si4 Si5 C5 -167.65(15)
Si9 Si4 Si5 C5 75.34(15)
Si10 Si4 Si5 C6 -151.84(13)
Si3 Si4 Si5 C6 79.03(14)
Si9 Si4 Si5 C6 -37.97(14)
Si10 Si4 Si5 Si6 85.10(8)
Si3 Si4 Si5 Si6 -44.03(10)
Si9 Si4 Si5 Si6 -161.03(7)
C2 Si1 Si6 Si11 138.99(16)
C1 Si1 Si6 Si11 27.70(19)
Si2 Si1 Si6 Si11 -95.65(8)
C2 Si1 Si6 Si12 26.67(17)
C1 Si1 Si6 Si12 -84.62(18)
Si2 Si1 Si6 Si12 152.03(7)
C2 Si1 Si6 Si5 -96.94(17)
C1 Si1 Si6 Si5 151.77(18)
Si2 Si1 Si6 Si5 28.42(11)
C5 Si5 Si6 Si11 -110.17(14)
C6 Si5 Si6 Si11 5.29(14)
Si4 Si5 Si6 Si11 127.32(7)
C5 Si5 Si6 Si12 2.88(15)
C6 Si5 Si6 Si12 118.35(14)
Si4 Si5 Si6 Si12 -119.63(7)
C5 Si5 Si6 Si1 125.01(15)
C6 Si5 Si6 Si1 -119.53(14)
Si4 Si5 Si6 Si1 2.50(10)
Si3 Si2 Si7 C7 -66.26(18)
Si8 Si2 Si7 C7 179.68(17)
Si1 Si2 Si7 C7 61.25(18)
Si3 Si2 Si7 C8 55.7(2)
Si8 Si2 Si7 C8 -58.3(2)
Si1 Si2 Si7 C8 -176.7(2)
Si3 Si2 Si7 C9 174.55(17)
Si8 Si2 Si7 C9 60.49(18)
Si1 Si2 Si7 C9 -57.94(18)
Si3 Si2 Si8 C11 71.34(17)
Si7 Si2 Si8 C11 -168.95(17)
Si1 Si2 Si8 C11 -52.27(18)
Si3 Si2 Si8 C10 -168.12(16)
Si7 Si2 Si8 C10 -48.41(17)
Si1 Si2 Si8 C10 68.27(17)
Si3 Si2 Si8 C12 -49.0(2)
Si7 Si2 Si8 C12 70.7(2)
Si1 Si2 Si8 C12 -172.58(19)
Si10 Si4 Si9 C14 75.71(15)
Si3 Si4 Si9 C14 -159.42(15)
Si5 Si4 Si9 C14 -42.39(16)
Si10 Si4 Si9 C13 -163.58(18)
Si3 Si4 Si9 C13 -38.72(19)
Si5 Si4 Si9 C13 78.32(19)
Si10 Si4 Si9 C15 -43.57(17)
Si3 Si4 Si9 C15 81.30(17)
Si5 Si4 Si9 C15 -161.67(17)
Si3 Si4 Si10 C16 78.46(17)
Si5 Si4 Si10 C16 -46.11(17)
Si9 Si4 Si10 C16 -162.13(16)
Si3 Si4 Si10 C17 -43.30(18)
Si5 Si4 Si10 C17 -167.87(16)
Si9 Si4 Si10 C17 76.11(16)
Si3 Si4 Si10 C18 -163.15(16)
Si5 Si4 Si10 C18 72.28(17)
Si9 Si4 Si10 C18 -43.74(17)
Si12 Si6 Si11 C20 -178.90(17)
Si1 Si6 Si11 C20 67.00(18)
Si5 Si6 Si11 C20 -62.15(17)
Si12 Si6 Si11 C19 60.78(19)
Si1 Si6 Si11 C19 -53.32(19)
Si5 Si6 Si11 C19 177.54(18)
Si12 Si6 Si11 C21 -58.6(2)
Si1 Si6 Si11 C21 -172.7(2)
Si5 Si6 Si11 C21 58.2(2)
Si11 Si6 Si12 C24 173.86(15)
Si1 Si6 Si12 C24 -69.99(15)
Si5 Si6 Si12 C24 58.13(15)
Si11 Si6 Si12 C23 53.29(17)
Si1 Si6 Si12 C23 169.45(16)
Si5 Si6 Si12 C23 -62.43(17)
Si11 Si6 Si12 C22 -65.23(17)
Si1 Si6 Si12 C22 50.93(17)
Si5 Si6 Si12 C22 179.05(16)
C26 Si13 Si14 Si19 29.4(2)
C25 Si13 Si14 Si19 142.27(15)
Si18 Si13 Si14 Si19 -93.94(8)
C26 Si13 Si14 Si20 -82.96(19)
C25 Si13 Si14 Si20 29.94(16)
Si18 Si13 Si14 Si20 153.74(7)
C26 Si13 Si14 Si15 154.03(19)
C25 Si13 Si14 Si15 -93.06(16)
Si18 Si13 Si14 Si15 30.73(11)
Si19 Si14 Si15 C27 6.28(15)
Si20 Si14 Si15 C27 119.59(14)
Si13 Si14 Si15 C27 -120.11(15)
Si19 Si14 Si15 C28 -109.73(14)
Si20 Si14 Si15 C28 3.58(15)
Si13 Si14 Si15 C28 123.89(14)
Si19 Si14 Si15 Si16 127.17(7)
Si20 Si14 Si15 Si16 -119.52(7)
Si13 Si14 Si15 Si16 0.78(10)
C27 Si15 Si16 Si22 -150.61(14)
C28 Si15 Si16 Si22 -36.39(15)
Si14 Si15 Si16 Si22 87.27(8)
C27 Si15 Si16 Si17 79.50(14)
C28 Si15 Si16 Si17 -166.29(14)
Si14 Si15 Si16 Si17 -42.62(10)
C27 Si15 Si16 Si21 -37.27(14)
C28 Si15 Si16 Si21 76.94(15)
Si14 Si15 Si16 Si21 -159.39(7)
Si22 Si16 Si17 C30 61.86(17)
Si15 Si16 Si17 C30 -171.94(15)
Si21 Si16 Si17 C30 -55.04(16)
Si22 Si16 Si17 C29 177.98(14)
Si15 Si16 Si17 C29 -55.82(15)
Si21 Si16 Si17 C29 61.08(14)
Si22 Si16 Si17 Si18 -66.47(9)
Si15 Si16 Si17 Si18 59.73(10)
Si21 Si16 Si17 Si18 176.63(6)
C30 Si17 Si18 Si13 -157.18(15)
C29 Si17 Si18 Si13 86.65(14)
Si16 Si17 Si18 Si13 -29.47(9)
C30 Si17 Si18 Si23 -32.66(16)
C29 Si17 Si18 Si23 -148.83(13)
Si16 Si17 Si18 Si23 95.06(8)
C30 Si17 Si18 Si24 81.31(16)
C29 Si17 Si18 Si24 -34.86(14)
Si16 Si17 Si18 Si24 -150.97(6)
C26 Si13 Si18 Si17 -140.65(19)
C25 Si13 Si18 Si17 107.92(16)
Si14 Si13 Si18 Si17 -16.27(10)
C26 Si13 Si18 Si23 92.63(19)
C25 Si13 Si18 Si23 -18.80(16)
Si14 Si13 Si18 Si23 -142.99(7)
C26 Si13 Si18 Si24 -22.0(2)
C25 Si13 Si18 Si24 -133.44(15)
Si14 Si13 Si18 Si24 102.38(8)
Si20 Si14 Si19 C32 -176.81(15)
Si13 Si14 Si19 C32 70.60(16)
Si15 Si14 Si19 C32 -59.72(16)
Si20 Si14 Si19 C31 -55.5(2)
Si13 Si14 Si19 C31 -168.09(19)
Si15 Si14 Si19 C31 61.6(2)
Si20 Si14 Si19 C33 63.05(17)
Si13 Si14 Si19 C33 -49.55(18)
Si15 Si14 Si19 C33 -179.87(16)
Si19 Si14 Si20 C36 -64.60(16)
Si13 Si14 Si20 C36 52.30(16)
Si15 Si14 Si20 C36 -179.86(15)
Si19 Si14 Si20 C34 54.39(18)
Si13 Si14 Si20 C34 171.29(17)
Si15 Si14 Si20 C34 -60.88(18)
Si19 Si14 Si20 C35 175.98(15)
Si13 Si14 Si20 C35 -67.11(16)
Si15 Si14 Si20 C35 60.72(16)
Si22 Si16 Si21 C38 75.76(15)
Si17 Si16 Si21 C38 -159.15(15)
Si15 Si16 Si21 C38 -41.84(16)
Si22 Si16 Si21 C37 -43.58(17)
Si17 Si16 Si21 C37 81.50(17)
Si15 Si16 Si21 C37 -161.18(16)
Si22 Si16 Si21 C39 -164.16(16)
Si17 Si16 Si21 C39 -39.08(17)
Si15 Si16 Si21 C39 78.24(17)
Si17 Si16 Si22 C41 -45.13(17)
Si15 Si16 Si22 C41 -170.39(15)
Si21 Si16 Si22 C41 73.79(16)
Si17 Si16 Si22 C42 77.06(16)
Si15 Si16 Si22 C42 -48.19(16)
Si21 Si16 Si22 C42 -164.02(16)
Si17 Si16 Si22 C40 -164.19(15)
Si15 Si16 Si22 C40 70.56(16)
Si21 Si16 Si22 C40 -45.27(16)
Si17 Si18 Si23 C43 -58.74(16)
Si13 Si18 Si23 C43 67.91(16)
Si24 Si18 Si23 C43 -173.47(15)
Si17 Si18 Si23 C45 -179.77(16)
Si13 Si18 Si23 C45 -53.12(17)
Si24 Si18 Si23 C45 65.50(17)
Si17 Si18 Si23 C44 61.10(18)
Si13 Si18 Si23 C44 -172.25(17)
Si24 Si18 Si23 C44 -53.63(17)
Si17 Si18 Si24 C47 -49.52(18)
Si13 Si18 Si24 C47 -172.41(17)
Si23 Si18 Si24 C47 70.21(18)
Si17 Si18 Si24 C46 73.16(15)
Si13 Si18 Si24 C46 -49.73(16)
Si23 Si18 Si24 C46 -167.11(15)
Si17 Si18 Si24 C48 -167.03(15)
Si13 Si18 Si24 C48 70.08(16)
Si23 Si18 Si24 C48 -47.30(16)
